data_7057881
loop_
_publ_author_name
'Newland, Robert J.'
'Delve, Matthew P.'
'Wingad, Richard L.'
'Mansell, Stephen M.'

_publ_section_title
;
 Two isomers of a bis(diphenylphosphino)phosphinine, and the synthesis and
 reactivity of Ru arene/Cp* phosphinophosphinine complexes
;
_journal_issue 24
_journal_name_full 'New Journal of Chemistry'
_journal_page_first 19625
_journal_paper_doi 10.1039/C8NJ03632B
_journal_volume 42
_journal_year 2018
_chemical_formula_moiety 'C31 H27 P3'
_chemical_formula_sum 'C31 H27 P3'
_chemical_formula_weight 492.43
_space_group_crystal_system triclinic
_space_group_IT_number 2
_space_group_name_Hall '-P 1'
_space_group_name_H-M_alt 'P -1'
_symmetry_space_group_name_Hall '-P 1'
_symmetry_space_group_name_H-M 'P -1'
_atom_sites_solution_hydrogens geom
_atom_sites_solution_primary direct
_audit_creation_date 2015-08-25
_audit_creation_method
;
Olex2 1.2
(compiled 2014.08.28 svn.r2986 for OlexSys, GUI svn.r4874)
;
_audit_update_record
;
2018-04-19 deposited with the CCDC.
2018-10-31 downloaded from the CCDC.
;
_cell_angle_alpha 69.228(5)
_cell_angle_beta 76.539(5)
_cell_angle_gamma 73.790(5)
_cell_formula_units_Z 2
_cell_length_a 7.5692(9)
_cell_length_b 12.6145(16)
_cell_length_c 15.2354(17)
_cell_measurement_reflns_used 9951
_cell_measurement_temperature 100(2)
_cell_measurement_theta_max 30.75
_cell_measurement_theta_min 2.61
_cell_volume 1291.5(3)
_computing_cell_refinement 'SAINT v7.68A (Bruker, 2009)'
_computing_data_reduction 'SAINT v7.68A (Bruker, 2009)'
_computing_molecular_graphics 'Olex2 (Dolomanov et al., 2009)'
_computing_publication_material 'Olex2 (Dolomanov et al., 2009)'
_computing_structure_refinement 'ShelXL (Sheldrick, 2008)'
_computing_structure_solution 'XS (Sheldrick, 2008)'
_diffrn_ambient_temperature 100.0
_diffrn_measured_fraction_theta_full 0.999
_diffrn_measured_fraction_theta_max 0.992
_diffrn_measurement_device_type 'Bruker APEX-II CCD'
_diffrn_measurement_method '\f and \w scans'
_diffrn_radiation_type MoK\a
_diffrn_radiation_wavelength 0.71073
_diffrn_reflns_av_R_equivalents 0.0276
_diffrn_reflns_av_unetI/netI 0.0291
_diffrn_reflns_Laue_measured_fraction_full 0.999
_diffrn_reflns_Laue_measured_fraction_max 0.992
_diffrn_reflns_limit_h_max 10
_diffrn_reflns_limit_h_min -10
_diffrn_reflns_limit_k_max 17
_diffrn_reflns_limit_k_min -17
_diffrn_reflns_limit_l_max 20
_diffrn_reflns_limit_l_min -21
_diffrn_reflns_number 34832
_diffrn_reflns_point_group_measured_fraction_full 0.999
_diffrn_reflns_point_group_measured_fraction_max 0.992
_diffrn_reflns_theta_full 26.000
_diffrn_reflns_theta_max 30.492
_diffrn_reflns_theta_min 1.768
_diffrn_standards_number 0
_exptl_absorpt_coefficient_mu 0.248
_exptl_absorpt_correction_T_max 0.7461
_exptl_absorpt_correction_T_min 0.6916
_exptl_absorpt_correction_type multi-scan
_exptl_absorpt_process_details
;
SADABS-2008/1 (Bruker,2008) was used for absorption correction.
wR2(int) was 0.0503 before and 0.0419 after correction.
The Ratio of minimum to maximum transmission is 0.9270.
The \l/2 correction factor is 0.0015.
;
_exptl_crystal_colour colourless
_exptl_crystal_colour_primary colourless
_exptl_crystal_density_diffrn 1.266
_exptl_crystal_description Block
_exptl_crystal_F_000 516
_exptl_crystal_size_max 0.4
_exptl_crystal_size_mid 0.4
_exptl_crystal_size_min 0.15
_refine_diff_density_max 0.374
_refine_diff_density_min -0.237
_refine_diff_density_rms 0.052
_refine_ls_extinction_method none
_refine_ls_goodness_of_fit_ref 1.044
_refine_ls_hydrogen_treatment constr
_refine_ls_matrix_type full
_refine_ls_number_parameters 309
_refine_ls_number_reflns 7806
_refine_ls_number_restraints 0
_refine_ls_restrained_S_all 1.044
_refine_ls_R_factor_all 0.0424
_refine_ls_R_factor_gt 0.0331
_refine_ls_shift/su_max 0.001
_refine_ls_shift/su_mean 0.000
_refine_ls_structure_factor_coef Fsqd
_refine_ls_weighting_details 'w=1/[\s^2^(Fo^2^)+(0.0394P)^2^+0.4221P] where P=(Fo^2^+2Fc^2^)/3'
_refine_ls_weighting_scheme calc
_refine_ls_wR_factor_gt 0.0823
_refine_ls_wR_factor_ref 0.0873
_reflns_Friedel_coverage 0.000
_reflns_number_gt 6516
_reflns_number_total 7806
_reflns_threshold_expression 'I > 2\s(I)'
_cod_data_source_file c8nj03632b2.cif
_cod_data_source_block 5
_cod_depositor_comments 'Adding full bibliography for 7057881--7057886.cif.'
_cod_database_code 7057881
_shelxl_version_number 2014/6
_shelx_space_group_comment
;
The symmetry employed for this shelxl refinement is uniquely defined
by the following loop, which should always be used as a source of
symmetry information in preference to the above space-group names.
They are only intended as comments.
;
_shelx_estimated_absorpt_t_max 0.964
_shelx_estimated_absorpt_t_min 0.907
_olex2_refinement_description
;
1. Fixed Uiso
 At 1.2 times of:
  All C(H) groups
 At 1.5 times of:
  All C(H,H,H) groups
2.a Aromatic/amide H refined with riding coordinates:
 C3(H3), C9(H9), C10(H10), C11(H11), C12(H12), C13(H13), C15(H15), C16(H16),
 C17(H17), C18(H18), C19(H19), C21(H21), C22(H22), C23(H23), C24(H24), C25(H25),
  C27(H27), C28(H28), C29(H29), C30(H30), C31(H31)
2.b Idealised Me refined as rotating group:
 C6(H6A,H6B,H6C), C7(H7A,H7B,H7C)
;
_olex2_submission_special_instructions 'No special instructions were received'

loop_
_space_group_symop_operation_xyz
'x, y, z'
'-x, -y, -z'

loop_
_atom_site_label
_atom_site_type_symbol
_atom_site_fract_x
_atom_site_fract_y
_atom_site_fract_z
_atom_site_U_iso_or_equiv
_atom_site_adp_type
_atom_site_occupancy
_atom_site_site_symmetry_order
_atom_site_calc_flag
_atom_site_refinement_flags_posn
P1 P 0.70598(4) 0.73334(2) 0.24808(2) 0.01587(7) Uani 1 1 d .
P2 P 0.73477(4) 0.96274(2) 0.26645(2) 0.01516(7) Uani 1 1 d .
P3 P 0.74817(4) 0.51936(3) 0.18582(2) 0.01687(7) Uani 1 1 d .
C1 C 0.81757(15) 0.84896(9) 0.20851(7) 0.0151(2) Uani 1 1 d .
C2 C 0.97649(16) 0.85716(10) 0.13869(8) 0.0163(2) Uani 1 1 d .
C3 C 1.05298(16) 0.77309(10) 0.09285(8) 0.0174(2) Uani 1 1 d .
H3 H 1.1594 0.7846 0.0461 0.021 Uiso 1 1 calc R
C4 C 0.98786(16) 0.67327(10) 0.10924(8) 0.0171(2) Uani 1 1 d .
C5 C 0.83211(16) 0.64707(9) 0.17719(7) 0.0158(2) Uani 1 1 d .
C6 C 1.07186(17) 0.95696(11) 0.11281(9) 0.0219(2) Uani 1 1 d .
H6A H 0.9861 1.0302 0.0863 0.033 Uiso 1 1 calc GR
H6B H 1.1825 0.9467 0.0656 0.033 Uiso 1 1 calc GR
H6C H 1.1088 0.9587 0.1697 0.033 Uiso 1 1 calc GR
C7 C 1.09291(19) 0.59308(11) 0.05157(9) 0.0245(3) Uani 1 1 d .
H7A H 1.1925 0.6270 0.0059 0.037 Uiso 1 1 calc GR
H7B H 1.0074 0.5826 0.0174 0.037 Uiso 1 1 calc GR
H7C H 1.1469 0.5176 0.0940 0.037 Uiso 1 1 calc GR
C8 C 0.53806(16) 0.91656(9) 0.35465(7) 0.0160(2) Uani 1 1 d .
C9 C 0.37019(17) 0.91512(10) 0.33279(8) 0.0205(2) Uani 1 1 d .
H9 H 0.3543 0.9363 0.2683 0.025 Uiso 1 1 calc R
C10 C 0.22583(18) 0.88304(11) 0.40448(10) 0.0263(3) Uani 1 1 d .
H10 H 0.1115 0.8827 0.3890 0.032 Uiso 1 1 calc R
C11 C 0.2489(2) 0.85153(12) 0.49885(10) 0.0315(3) Uani 1 1 d .
H11 H 0.1502 0.8297 0.5479 0.038 Uiso 1 1 calc R
C12 C 0.4150(2) 0.85181(12) 0.52153(9) 0.0315(3) Uani 1 1 d .
H12 H 0.4307 0.8296 0.5862 0.038 Uiso 1 1 calc R
C13 C 0.55917(19) 0.88459(11) 0.44985(8) 0.0226(2) Uani 1 1 d .
H13 H 0.6729 0.8852 0.4658 0.027 Uiso 1 1 calc R
C14 C 0.61229(16) 1.08365(10) 0.17644(8) 0.0164(2) Uani 1 1 d .
C15 C 0.53982(17) 1.07208(11) 0.10465(8) 0.0207(2) Uani 1 1 d .
H15 H 0.5564 0.9974 0.0985 0.025 Uiso 1 1 calc R
C16 C 0.44337(18) 1.16953(12) 0.04211(9) 0.0259(3) Uani 1 1 d .
H16 H 0.3941 1.1609 -0.0063 0.031 Uiso 1 1 calc R
C17 C 0.41894(18) 1.27890(11) 0.05021(9) 0.0272(3) Uani 1 1 d .
H17 H 0.3531 1.3451 0.0075 0.033 Uiso 1 1 calc R
C18 C 0.49065(18) 1.29150(11) 0.12061(9) 0.0250(3) Uani 1 1 d .
H18 H 0.4742 1.3664 0.1262 0.030 Uiso 1 1 calc R
C19 C 0.58700(17) 1.19443(10) 0.18329(8) 0.0197(2) Uani 1 1 d .
H19 H 0.6362 1.2038 0.2314 0.024 Uiso 1 1 calc R
C20 C 0.54477(16) 0.52451(10) 0.27818(8) 0.0180(2) Uani 1 1 d .
C21 C 0.54045(18) 0.45460(11) 0.37266(8) 0.0213(2) Uani 1 1 d .
H21 H 0.6474 0.3971 0.3923 0.026 Uiso 1 1 calc R
C22 C 0.38031(19) 0.46847(12) 0.43854(9) 0.0253(3) Uani 1 1 d .
H22 H 0.3778 0.4193 0.5024 0.030 Uiso 1 1 calc R
C23 C 0.22564(18) 0.55337(12) 0.41120(9) 0.0263(3) Uani 1 1 d .
H23 H 0.1188 0.5652 0.4567 0.032 Uiso 1 1 calc R
C24 C 0.22670(18) 0.62180(12) 0.31649(10) 0.0265(3) Uani 1 1 d .
H24 H 0.1196 0.6795 0.2973 0.032 Uiso 1 1 calc R
C25 C 0.38304(17) 0.60591(11) 0.25051(9) 0.0233(2) Uani 1 1 d .
H25 H 0.3809 0.6507 0.1856 0.028 Uiso 1 1 calc R
C26 C 0.92049(16) 0.39831(10) 0.24677(8) 0.0168(2) Uani 1 1 d .
C27 C 0.96069(17) 0.29535(10) 0.22430(8) 0.0185(2) Uani 1 1 d .
H27 H 0.9005 0.2910 0.1779 0.022 Uiso 1 1 calc R
C28 C 1.08777(17) 0.19894(10) 0.26896(8) 0.0212(2) Uani 1 1 d .
H28 H 1.1121 0.1288 0.2539 0.025 Uiso 1 1 calc R
C29 C 1.17883(17) 0.20518(10) 0.33541(8) 0.0210(2) Uani 1 1 d .
H29 H 1.2653 0.1392 0.3662 0.025 Uiso 1 1 calc R
C30 C 1.14376(18) 0.30772(11) 0.35698(9) 0.0233(2) Uani 1 1 d .
H30 H 1.2083 0.3125 0.4015 0.028 Uiso 1 1 calc R
C31 C 1.01419(18) 0.40362(10) 0.31356(9) 0.0218(2) Uani 1 1 d .
H31 H 0.9892 0.4733 0.3294 0.026 Uiso 1 1 calc R

loop_
_atom_site_aniso_label
_atom_site_aniso_U_11
_atom_site_aniso_U_22
_atom_site_aniso_U_33
_atom_site_aniso_U_23
_atom_site_aniso_U_13
_atom_site_aniso_U_12
P1 0.01421(14) 0.01480(13) 0.01724(13) -0.00460(10) 0.00035(10) -0.00373(10)
P2 0.01452(14) 0.01515(13) 0.01538(13) -0.00429(10) -0.00249(10) -0.00291(10)
P3 0.01784(15) 0.01532(13) 0.01779(13) -0.00401(10) -0.00529(10) -0.00342(11)
C1 0.0142(5) 0.0142(5) 0.0156(5) -0.0031(4) -0.0031(4) -0.0021(4)
C2 0.0151(5) 0.0156(5) 0.0164(5) -0.0025(4) -0.0027(4) -0.0035(4)
C3 0.0151(5) 0.0182(5) 0.0157(5) -0.0032(4) 0.0000(4) -0.0030(4)
C4 0.0175(5) 0.0161(5) 0.0154(5) -0.0045(4) -0.0022(4) -0.0010(4)
C5 0.0155(5) 0.0145(5) 0.0159(5) -0.0030(4) -0.0038(4) -0.0023(4)
C6 0.0202(6) 0.0216(6) 0.0234(6) -0.0070(4) 0.0031(4) -0.0094(5)
C7 0.0255(6) 0.0237(6) 0.0239(6) -0.0120(5) 0.0049(5) -0.0056(5)
C8 0.0169(5) 0.0127(5) 0.0158(5) -0.0038(4) -0.0002(4) -0.0016(4)
C9 0.0177(6) 0.0200(5) 0.0208(5) -0.0047(4) -0.0024(4) -0.0017(4)
C10 0.0182(6) 0.0219(6) 0.0343(7) -0.0061(5) 0.0009(5) -0.0047(5)
C11 0.0306(7) 0.0270(7) 0.0284(6) -0.0052(5) 0.0104(5) -0.0096(6)
C12 0.0416(8) 0.0326(7) 0.0169(5) -0.0033(5) 0.0020(5) -0.0136(6)
C13 0.0266(6) 0.0221(6) 0.0178(5) -0.0038(4) -0.0031(4) -0.0067(5)
C14 0.0142(5) 0.0158(5) 0.0158(5) -0.0025(4) 0.0001(4) -0.0032(4)
C15 0.0230(6) 0.0197(5) 0.0180(5) -0.0052(4) -0.0040(4) -0.0025(5)
C16 0.0238(6) 0.0305(7) 0.0179(5) -0.0039(5) -0.0057(5) 0.0004(5)
C17 0.0232(6) 0.0229(6) 0.0218(6) 0.0021(5) -0.0006(5) 0.0022(5)
C18 0.0231(6) 0.0154(5) 0.0285(6) -0.0026(4) 0.0027(5) -0.0028(5)
C19 0.0191(6) 0.0178(5) 0.0202(5) -0.0045(4) 0.0006(4) -0.0054(4)
C20 0.0179(5) 0.0175(5) 0.0210(5) -0.0054(4) -0.0050(4) -0.0066(4)
C21 0.0230(6) 0.0200(5) 0.0218(5) -0.0041(4) -0.0061(4) -0.0070(5)
C22 0.0282(7) 0.0293(6) 0.0216(5) -0.0067(5) -0.0030(5) -0.0135(5)
C23 0.0206(6) 0.0317(7) 0.0314(6) -0.0137(5) 0.0016(5) -0.0125(5)
C24 0.0164(6) 0.0269(6) 0.0361(7) -0.0083(5) -0.0048(5) -0.0058(5)
C25 0.0183(6) 0.0231(6) 0.0266(6) -0.0020(5) -0.0061(5) -0.0067(5)
C26 0.0162(5) 0.0152(5) 0.0183(5) -0.0037(4) -0.0028(4) -0.0039(4)
C27 0.0192(6) 0.0188(5) 0.0186(5) -0.0064(4) -0.0028(4) -0.0052(4)
C28 0.0238(6) 0.0162(5) 0.0220(5) -0.0074(4) -0.0002(4) -0.0026(4)
C29 0.0164(6) 0.0191(5) 0.0227(5) -0.0033(4) -0.0018(4) -0.0015(4)
C30 0.0232(6) 0.0214(6) 0.0270(6) -0.0048(5) -0.0106(5) -0.0054(5)
C31 0.0244(6) 0.0161(5) 0.0285(6) -0.0075(4) -0.0105(5) -0.0040(5)

loop_
_atom_type_symbol
_atom_type_description
_atom_type_scat_dispersion_real
_atom_type_scat_dispersion_imag
_atom_type_scat_source
C C 0.0033 0.0016 'International Tables Vol C Tables 4.2.6.8 and 6.1.1.4'
H H 0.0000 0.0000 'International Tables Vol C Tables 4.2.6.8 and 6.1.1.4'
P P 0.1023 0.0942 'International Tables Vol C Tables 4.2.6.8 and 6.1.1.4'

loop_
_geom_angle_atom_site_label_1
_geom_angle_atom_site_label_2
_geom_angle_atom_site_label_3
_geom_angle
C1 P1 C5 102.76(5)
C1 P2 C14 102.14(5)
C8 P2 C1 103.55(5)
C8 P2 C14 100.92(5)
C20 P3 C5 101.67(5)
C26 P3 C5 102.66(5)
C26 P3 C20 103.24(5)
P1 C1 P2 118.52(6)
C2 C1 P1 124.01(9)
C2 C1 P2 117.33(8)
C1 C2 C6 120.57(10)
C3 C2 C1 121.50(10)
C3 C2 C6 117.91(10)
C2 C3 H3 116.9
C2 C3 C4 126.14(11)
C4 C3 H3 116.9
C3 C4 C5 121.81(10)
C3 C4 C7 117.37(10)
C5 C4 C7 120.82(11)
P1 C5 P3 118.32(6)
C4 C5 P1 123.72(9)
C4 C5 P3 117.83(8)
C2 C6 H6A 109.5
C2 C6 H6B 109.5
C2 C6 H6C 109.5
H6A C6 H6B 109.5
H6A C6 H6C 109.5
H6B C6 H6C 109.5
C4 C7 H7A 109.5
C4 C7 H7B 109.5
C4 C7 H7C 109.5
H7A C7 H7B 109.5
H7A C7 H7C 109.5
H7B C7 H7C 109.5
C9 C8 P2 124.53(8)
C9 C8 C13 118.90(11)
C13 C8 P2 116.54(9)
C8 C9 H9 119.7
C10 C9 C8 120.56(11)
C10 C9 H9 119.7
C9 C10 H10 120.1
C9 C10 C11 119.86(13)
C11 C10 H10 120.1
C10 C11 H11 119.9
C12 C11 C10 120.19(12)
C12 C11 H11 119.9
C11 C12 H12 120.0
C11 C12 C13 120.03(12)
C13 C12 H12 120.0
C8 C13 H13 119.8
C12 C13 C8 120.47(12)
C12 C13 H13 119.8
C15 C14 P2 125.13(9)
C19 C14 P2 116.33(9)
C19 C14 C15 118.52(10)
C14 C15 H15 119.8
C16 C15 C14 120.34(12)
C16 C15 H15 119.8
C15 C16 H16 119.8
C17 C16 C15 120.35(12)
C17 C16 H16 119.8
C16 C17 H17 120.1
C18 C17 C16 119.84(11)
C18 C17 H17 120.1
C17 C18 H18 120.0
C17 C18 C19 120.03(12)
C19 C18 H18 120.0
C14 C19 H19 119.5
C18 C19 C14 120.92(12)
C18 C19 H19 119.5
C21 C20 P3 124.96(9)
C21 C20 C25 118.48(11)
C25 C20 P3 116.56(9)
C20 C21 H21 119.7
C20 C21 C22 120.53(12)
C22 C21 H21 119.7
C21 C22 H22 119.9
C23 C22 C21 120.20(12)
C23 C22 H22 119.9
C22 C23 H23 120.1
C22 C23 C24 119.74(12)
C24 C23 H23 120.1
C23 C24 H24 119.9
C25 C24 C23 120.16(12)
C25 C24 H24 119.9
C20 C25 H25 119.6
C24 C25 C20 120.73(12)
C24 C25 H25 119.6
C27 C26 P3 117.57(9)
C27 C26 C31 118.59(10)
C31 C26 P3 123.84(9)
C26 C27 H27 119.6
C28 C27 C26 120.84(11)
C28 C27 H27 119.6
C27 C28 H28 120.0
C29 C28 C27 119.96(11)
C29 C28 H28 120.0
C28 C29 H29 120.0
C28 C29 C30 119.96(11)
C30 C29 H29 120.0
C29 C30 H30 119.9
C29 C30 C31 120.11(11)
C31 C30 H30 119.9
C26 C31 H31 119.7
C30 C31 C26 120.51(11)
C30 C31 H31 119.7

loop_
_geom_bond_atom_site_label_1
_geom_bond_atom_site_label_2
_geom_bond_distance
P1 C1 1.7410(12)
P1 C5 1.7424(12)
P2 C1 1.8359(12)
P2 C8 1.8329(12)
P2 C14 1.8399(11)
P3 C5 1.8435(12)
P3 C20 1.8317(12)
P3 C26 1.8280(12)
C1 C2 1.4089(15)
C2 C3 1.3935(16)
C2 C6 1.5114(16)
C3 H3 0.9500
C3 C4 1.3989(16)
C4 C5 1.4062(16)
C4 C7 1.5113(16)
C6 H6A 0.9800
C6 H6B 0.9800
C6 H6C 0.9800
C7 H7A 0.9800
C7 H7B 0.9800
C7 H7C 0.9800
C8 C9 1.3929(17)
C8 C13 1.3960(16)
C9 H9 0.9500
C9 C10 1.3887(17)
C10 H10 0.9500
C10 C11 1.389(2)
C11 H11 0.9500
C11 C12 1.380(2)
C12 H12 0.9500
C12 C13 1.3900(18)
C13 H13 0.9500
C14 C15 1.3984(16)
C14 C19 1.3946(16)
C15 H15 0.9500
C15 C16 1.3943(16)
C16 H16 0.9500
C16 C17 1.386(2)
C17 H17 0.9500
C17 C18 1.382(2)
C18 H18 0.9500
C18 C19 1.3926(17)
C19 H19 0.9500
C20 C21 1.3944(16)
C20 C25 1.4008(17)
C21 H21 0.9500
C21 C22 1.3954(18)
C22 H22 0.9500
C22 C23 1.3790(19)
C23 H23 0.9500
C23 C24 1.3936(19)
C24 H24 0.9500
C24 C25 1.3812(18)
C25 H25 0.9500
C26 C27 1.3938(16)
C26 C31 1.3978(16)
C27 H27 0.9500
C27 C28 1.3900(16)
C28 H28 0.9500
C28 C29 1.3849(18)
C29 H29 0.9500
C29 C30 1.3859(18)
C30 H30 0.9500
C30 C31 1.3911(17)
C31 H31 0.9500

loop_
_geom_torsion_atom_site_label_1
_geom_torsion_atom_site_label_2
_geom_torsion_atom_site_label_3
_geom_torsion_atom_site_label_4
_geom_torsion
P1 C1 C2 C3 2.48(16)
P1 C1 C2 C6 -176.17(8)
P2 C1 C2 C3 178.05(8)
P2 C1 C2 C6 -0.60(14)
P2 C8 C9 C10 -177.45(9)
P2 C8 C13 C12 178.03(10)
P2 C14 C15 C16 177.67(9)
P2 C14 C19 C18 -177.86(9)
P3 C20 C21 C22 177.43(9)
P3 C20 C25 C24 -175.47(10)
P3 C26 C27 C28 -178.86(9)
P3 C26 C31 C30 -179.97(10)
C1 P1 C5 P3 -173.94(6)
C1 P1 C5 C4 1.85(11)
C1 P2 C8 C9 -68.31(11)
C1 P2 C8 C13 113.83(9)
C1 P2 C14 C15 22.87(11)
C1 P2 C14 C19 -158.94(9)
C1 C2 C3 C4 -0.64(18)
C2 C3 C4 C5 -0.35(18)
C2 C3 C4 C7 -179.72(11)
C3 C4 C5 P1 -0.56(16)
C3 C4 C5 P3 175.25(9)
C5 P1 C1 P2 -178.31(6)
C5 P1 C1 C2 -2.80(11)
C5 P3 C20 C21 -101.93(11)
C5 P3 C20 C25 77.66(10)
C5 P3 C26 C27 -147.86(9)
C5 P3 C26 C31 31.67(11)
C6 C2 C3 C4 178.04(11)
C7 C4 C5 P1 178.78(9)
C7 C4 C5 P3 -5.41(14)
C8 P2 C1 P1 -1.35(8)
C8 P2 C1 C2 -177.17(8)
C8 P2 C14 C15 -83.72(11)
C8 P2 C14 C19 94.47(9)
C8 C9 C10 C11 -0.33(19)
C9 C8 C13 C12 0.05(18)
C9 C10 C11 C12 -0.1(2)
C10 C11 C12 C13 0.5(2)
C11 C12 C13 C8 -0.5(2)
C13 C8 C9 C10 0.36(18)
C14 P2 C1 P1 -105.90(7)
C14 P2 C1 C2 78.29(9)
C14 P2 C8 C9 37.17(11)
C14 P2 C8 C13 -140.69(9)
C14 C15 C16 C17 0.25(19)
C15 C14 C19 C18 0.45(17)
C15 C16 C17 C18 0.04(19)
C16 C17 C18 C19 -0.08(19)
C17 C18 C19 C14 -0.18(18)
C19 C14 C15 C16 -0.49(17)
C20 P3 C5 P1 -2.03(8)
C20 P3 C5 C4 -178.06(9)
C20 P3 C26 C27 106.72(9)
C20 P3 C26 C31 -73.74(11)
C20 C21 C22 C23 -1.39(19)
C21 C20 C25 C24 4.15(18)
C21 C22 C23 C24 2.98(19)
C22 C23 C24 C25 -1.0(2)
C23 C24 C25 C20 -2.6(2)
C25 C20 C21 C22 -2.15(18)
C26 P3 C5 P1 -108.65(7)
C26 P3 C5 C4 75.31(9)
C26 P3 C20 C21 4.24(12)
C26 P3 C20 C25 -176.17(9)
C26 C27 C28 C29 -1.23(18)
C27 C26 C31 C30 -0.44(18)
C27 C28 C29 C30 -0.29(18)
C28 C29 C30 C31 1.42(19)
C29 C30 C31 C26 -1.05(19)
C31 C26 C27 C28 1.58(17)
